data_7238546
loop_
_publ_author_name
'Whyte, Alexander M.'
'Shuku, Yoshiaki'
'Nichol, Gary S.'
'Matsushita, Michio M.'
'Awaga, Kunio'
'Robertson, Neil'

_publ_section_title
;
 Planar Ni(ii), Cu(ii) and Co(ii) tetraaza[14]annulenes: structural,
 electronic and magnetic properties and application to field effect
 transistors
;
_journal_issue 34
_journal_name_full 'Journal of Materials Chemistry'
_journal_page_first 17967
_journal_paper_doi 10.1039/c2jm33079b
_journal_volume 22
_journal_year 2012
_chemical_formula_moiety 'C26 H18 N4 Ni '
_chemical_formula_sum 'C26 H18 N4 Ni'
_chemical_formula_weight 445.15
_space_group_IT_number 36
_space_group_name_Hall 'C 2c -2'
_space_group_name_H-M_alt 'C m c 21'
_symmetry_cell_setting orthorhombic
_symmetry_Int_Tables_number 36
_symmetry_space_group_name_Hall 'C 2c -2'
_symmetry_space_group_name_H-M 'C m c 21'
_cell_angle_alpha 90.0000
_cell_angle_beta 90.0000
_cell_angle_gamma 90.0000
_cell_formula_units_Z 4
_cell_length_a 20.428(4)
_cell_length_b 12.905(2)
_cell_length_c 6.9730(12)
_cell_measurement_reflns_used 2876
_cell_measurement_temperature 150.1
_cell_measurement_theta_max 27.5
_cell_measurement_theta_min 3.4
_cell_volume 1838.2(6)
_computing_cell_refinement CrystalClear
_computing_data_collection CrystalClear
_computing_data_reduction CrystalStructure
_computing_publication_material 'CrystalStructure 3.8'
_computing_structure_refinement SHELXL
_computing_structure_solution SIR92
_diffrn_ambient_temperature 150.1
_diffrn_detector_area_resol_mean 7.31
_diffrn_measured_fraction_theta_full 0.997
_diffrn_measured_fraction_theta_max 0.997
_diffrn_measurement_device_type 'Rigaku Saturn'
_diffrn_measurement_method \w
_diffrn_radiation_type 'Mo K\a'
_diffrn_radiation_wavelength 0.71070
_diffrn_reflns_av_R_equivalents 0.035
_diffrn_reflns_limit_h_max 26
_diffrn_reflns_limit_h_min -26
_diffrn_reflns_limit_k_max 12
_diffrn_reflns_limit_k_min -16
_diffrn_reflns_limit_l_max 9
_diffrn_reflns_limit_l_min -8
_diffrn_reflns_number 7216
_diffrn_reflns_theta_full 27.48
_diffrn_reflns_theta_max 27.48
_exptl_absorpt_coefficient_mu 1.079
_exptl_absorpt_correction_T_max 0.958
_exptl_absorpt_correction_T_min 0.892
_exptl_absorpt_correction_type multi-scan
_exptl_absorpt_process_details 'Jacobson, R. (1998) Private communication'
_exptl_crystal_colour red
_exptl_crystal_density_diffrn 1.608
_exptl_crystal_density_method 'not measured'
_exptl_crystal_description prism
_exptl_crystal_F_000 920.00
_exptl_crystal_size_max 0.06
_exptl_crystal_size_mid 0.05
_exptl_crystal_size_min 0.04
_refine_diff_density_max 2.63
_refine_diff_density_min -0.36
_refine_ls_abs_structure_details 'Flack, H. D. (1983), Acta Cryst. A39, 876-881. 897 Friedel Pairs'
_refine_ls_abs_structure_Flack 0.05(2)
_refine_ls_extinction_method none
_refine_ls_goodness_of_fit_ref 1.072
_refine_ls_hydrogen_treatment refall
_refine_ls_number_parameters 146
_refine_ls_number_reflns 2063
_refine_ls_R_factor_gt 0.0377
_refine_ls_shift/su_max 0.0010
_refine_ls_structure_factor_coef Fsqd
_refine_ls_weighting_details 'w = 1/[\s^2^(Fo^2^)+(0.0663P)^2^+0.9136P] where P=(Fo^2^+2Fc^2^)/3'
_refine_ls_weighting_scheme calc
_refine_ls_wR_factor_ref 0.0962
_reflns_number_gt 1953
_reflns_number_total 2063
_reflns_threshold_expression F^2^>2.0\s(F^2^)
_cod_data_source_file c2jm33079b.txt
_cod_data_source_block '__Ni_dntaa'
_cod_original_cell_volume 1838.3(6)
_cod_original_formula_sum 'C26 H18 N4 Ni '
_cod_database_code 7238546

loop_
_symmetry_equiv_pos_site_id
_symmetry_equiv_pos_as_xyz
1 +X,+Y,+Z
2 -X,+Y,+Z
3 +X,-Y,1/2+Z
4 -X,-Y,1/2+Z
5 1/2+X,1/2+Y,+Z
6 1/2-X,1/2+Y,+Z
7 1/2+X,1/2-Y,1/2+Z
8 1/2-X,1/2-Y,1/2+Z

loop_
_atom_site_label
_atom_site_type_symbol
_atom_site_fract_x
_atom_site_fract_y
_atom_site_fract_z
_atom_site_U_iso_or_equiv
_atom_site_adp_type
_atom_site_occupancy
_atom_site_symmetry_multiplicity
_atom_site_calc_flag
_atom_site_refinement_flags
Ni(1) Ni 1.0000 0.62695(3) 0.33203(12) 0.01100(14) Uani 1.00 2 d S
N(1) N 0.93270(10) 0.53134(15) 0.3694(3) 0.0134(5) Uani 1.00 1 d .
N(2) N 0.93265(10) 0.72172(16) 0.2890(3) 0.0122(5) Uani 1.00 1 d .
C(1) C 0.86885(12) 0.57345(19) 0.3581(5) 0.0117(6) Uani 1.00 1 d .
C(2) C 0.81073(12) 0.5240(2) 0.3971(4) 0.0144(5) Uani 1.00 1 d .
C(3) C 0.75044(11) 0.57460(18) 0.3628(5) 0.0113(5) Uani 1.00 1 d .
C(4) C 0.68952(13) 0.5257(2) 0.3987(4) 0.0167(6) Uani 1.00 1 d .
C(5) C 0.63182(12) 0.5742(2) 0.3547(6) 0.0158(6) Uani 1.00 1 d .
C(6) C 0.63212(14) 0.6740(2) 0.2681(4) 0.0174(6) Uani 1.00 1 d .
C(7) C 0.68977(12) 0.7238(2) 0.2353(4) 0.0139(5) Uani 1.00 1 d .
C(8) C 0.75056(12) 0.6764(2) 0.2816(5) 0.0133(6) Uani 1.00 1 d .
C(9) C 0.81122(12) 0.7275(2) 0.2506(4) 0.0127(5) Uani 1.00 1 d .
C(10) C 0.86881(13) 0.6791(2) 0.2966(4) 0.0142(7) Uani 1.00 1 d .
C(11) C 0.94020(12) 0.42942(19) 0.3835(3) 0.0143(6) Uani 1.00 1 d .
C(12) C 1.0000 0.3789(3) 0.3891(6) 0.0154(8) Uani 1.00 2 d S
C(13) C 0.94000(13) 0.8225(2) 0.2526(4) 0.0161(5) Uani 1.00 1 d .
C(14) C 1.0000 0.8717(3) 0.2351(7) 0.0202(8) Uani 1.00 2 d S
H(1) H 0.8111 0.4556 0.4472 0.017 Uiso 1.00 1 c R
H(2) H 0.6887 0.4584 0.4541 0.020 Uiso 1.00 1 c R
H(3) H 0.5914 0.5410 0.3821 0.019 Uiso 1.00 1 c R
H(4) H 0.5920 0.7059 0.2331 0.021 Uiso 1.00 1 c R
H(5) H 0.6894 0.7912 0.1807 0.017 Uiso 1.00 1 c R
H(6) H 0.8119 0.7953 0.1978 0.015 Uiso 1.00 1 c R
H(7) H 0.9018 0.3882 0.3903 0.017 Uiso 1.00 1 c R
H(8) H 1.0000 0.3054 0.3972 0.019 Uiso 1.00 2 c R
H(9) H 0.9016 0.8632 0.2375 0.019 Uiso 1.00 1 c R
H(10) H 1.0000 0.9440 0.2096 0.024 Uiso 1.00 2 c R

loop_
_atom_site_aniso_label
_atom_site_aniso_U_11
_atom_site_aniso_U_22
_atom_site_aniso_U_33
_atom_site_aniso_U_12
_atom_site_aniso_U_13
_atom_site_aniso_U_23
Ni(1) 0.00930(19) 0.0089(2) 0.0148(2) 0.0000 0.0000 0.0008(2)
N(1) 0.0119(8) 0.0113(9) 0.0170(15) -0.0004(7) 0.0002(8) 0.0003(9)
N(2) 0.0115(9) 0.0124(10) 0.0127(13) 0.0003(7) 0.0009(7) 0.0009(7)
C(1) 0.0123(10) 0.0134(11) 0.0094(16) 0.0014(7) 0.0010(11) -0.0019(10)
C(2) 0.0179(13) 0.0125(13) 0.0130(12) -0.0011(9) -0.0001(9) -0.0011(10)
C(3) 0.0114(12) 0.0144(12) 0.0080(15) -0.0013(7) -0.0003(8) 0.0004(11)
C(4) 0.0203(13) 0.0149(13) 0.0148(13) -0.0013(9) 0.0034(10) -0.0031(10)
C(5) 0.0109(10) 0.0189(12) 0.0176(18) -0.0031(8) 0.0000(13) -0.0055(13)
C(6) 0.0127(12) 0.0195(14) 0.0201(13) 0.0025(9) -0.0016(11) -0.0058(10)
C(7) 0.0103(11) 0.0159(14) 0.0156(13) 0.0020(8) -0.0003(9) -0.0009(10)
C(8) 0.0114(14) 0.0146(13) 0.0141(15) 0.0004(8) 0.0011(7) -0.0032(10)
C(9) 0.0105(11) 0.0138(13) 0.0138(12) -0.0003(8) -0.0000(10) 0.0014(10)
C(10) 0.0128(12) 0.0118(11) 0.0179(19) -0.0008(8) 0.0040(10) -0.0008(9)
C(11) 0.0146(11) 0.0118(12) 0.0163(16) -0.0025(8) 0.0009(8) 0.0002(9)
C(12) 0.0169(16) 0.0101(17) 0.019(2) 0.0000 0.0000 0.0019(14)
C(13) 0.0156(12) 0.0108(12) 0.0218(14) 0.0007(9) -0.0014(10) 0.0023(10)
C(14) 0.0184(19) 0.013(2) 0.029(2) 0.0000 0.0000 0.0020(16)

loop_
_atom_type_symbol
_atom_type_description
_atom_type_scat_dispersion_real
_atom_type_scat_dispersion_imag
_atom_type_scat_source
C C 0.003 0.002
;
International Tables for Crystallography
(1992, Vol. C, Tables 4.2.6.8 and 6.1.1.4)
;
H H 0.000 0.000
;
International Tables for Crystallography
(1992, Vol. C, Table 6.1.1.4)
;
N N 0.006 0.003
;
International Tables for Crystallography
(1992, Vol. C, Tables 4.2.6.8 and 6.1.1.4)
;
Ni Ni 0.339 1.112
;
International Tables for Crystallography
(1992, Vol. C, Tables 4.2.6.8 and 6.1.1.4)
;

loop_
_geom_angle_atom_site_label_1
_geom_angle_atom_site_label_2
_geom_angle_atom_site_label_3
_geom_angle
_geom_angle_publ_flag
_geom_angle_site_symmetry_1
_geom_angle_site_symmetry_3
N(1) Ni(1) N(1) 94.94(8) yes . 2_755
N(1) Ni(1) N(2) 84.98(8) yes . .
N(1) Ni(1) N(2) 178.73(10) yes . 2_755
N(1) Ni(1) N(2) 178.73(10) yes 2_755 .
N(1) Ni(1) N(2) 84.98(8) yes 2_755 2_755
N(2) Ni(1) N(2) 95.06(9) yes . 2_755
Ni(1) N(1) C(1) 114.68(15) yes . .
Ni(1) N(1) C(11) 125.48(17) yes . .
C(1) N(1) C(11) 119.4(2) yes . .
Ni(1) N(2) C(10) 114.75(16) yes . .
Ni(1) N(2) C(13) 125.95(17) yes . .
C(10) N(2) C(13) 119.3(2) yes . .
N(1) C(1) C(2) 127.4(2) yes . .
N(1) C(1) C(10) 112.5(2) yes . .
C(2) C(1) C(10) 120.1(2) yes . .
C(1) C(2) C(3) 120.3(2) yes . .
C(2) C(3) C(4) 121.9(2) yes . .
C(2) C(3) C(8) 119.3(2) yes . .
C(4) C(3) C(8) 118.7(2) yes . .
C(3) C(4) C(5) 120.8(2) yes . .
C(4) C(5) C(6) 120.4(2) yes . .
C(5) C(6) C(7) 120.2(2) yes . .
C(6) C(7) C(8) 121.0(2) yes . .
C(3) C(8) C(7) 118.9(2) yes . .
C(3) C(8) C(9) 119.2(2) yes . .
C(7) C(8) C(9) 121.9(2) yes . .
C(8) C(9) C(10) 120.1(2) yes . .
N(2) C(10) C(1) 112.4(2) yes . .
N(2) C(10) C(9) 127.2(2) yes . .
C(1) C(10) C(9) 120.4(2) yes . .
N(1) C(11) C(12) 124.8(2) yes . .
C(11) C(12) C(11) 123.7(3) yes . 2_755
N(2) C(13) C(14) 124.3(2) yes . .
C(13) C(14) C(13) 124.4(3) yes . 2_755
C(1) C(2) H(1) 119.8 no . .
C(3) C(2) H(1) 119.8 no . .
C(3) C(4) H(2) 119.6 no . .
C(5) C(4) H(2) 119.6 no . .
C(4) C(5) H(3) 119.8 no . .
C(6) C(5) H(3) 119.8 no . .
C(5) C(6) H(4) 119.9 no . .
C(7) C(6) H(4) 119.9 no . .
C(6) C(7) H(5) 119.5 no . .
C(8) C(7) H(5) 119.5 no . .
C(8) C(9) H(6) 119.9 no . .
C(10) C(9) H(6) 119.9 no . .
N(1) C(11) H(7) 117.6 no . .
C(12) C(11) H(7) 117.6 no . .
C(11) C(12) H(8) 118.1 no . .
C(11) C(12) H(8) 118.1 no 2_755 .
N(2) C(13) H(9) 117.9 no . .
C(14) C(13) H(9) 117.9 no . .
C(13) C(14) H(10) 117.8 no . .
C(13) C(14) H(10) 117.8 no 2_755 .

loop_
_geom_bond_atom_site_label_1
_geom_bond_atom_site_label_2
_geom_bond_distance
_geom_bond_publ_flag
_geom_bond_site_symmetry_2
Ni(1) N(1) 1.866(2) yes .
Ni(1) N(1) 1.866(2) yes 2_755
Ni(1) N(2) 1.865(2) yes .
Ni(1) N(2) 1.865(2) yes 2_755
N(1) C(1) 1.415(3) yes .
N(1) C(11) 1.328(3) yes .
N(2) C(10) 1.416(3) yes .
N(2) C(13) 1.334(3) yes .
C(1) C(2) 1.375(3) yes .
C(1) C(10) 1.429(3) yes .
C(2) C(3) 1.414(3) yes .
C(3) C(4) 1.418(3) yes .
C(3) C(8) 1.430(3) yes .
C(4) C(5) 1.370(3) yes .
C(5) C(6) 1.422(4) yes .
C(6) C(7) 1.361(3) yes .
C(7) C(8) 1.421(3) yes .
C(8) C(9) 1.420(3) yes .
C(9) C(10) 1.370(3) yes .
C(11) C(12) 1.385(3) yes .
C(13) C(14) 1.386(3) yes .
C(2) H(1) 0.950 no .
C(4) H(2) 0.950 no .
C(5) H(3) 0.950 no .
C(6) H(4) 0.950 no .
C(7) H(5) 0.950 no .
C(9) H(6) 0.950 no .
C(11) H(7) 0.950 no .
C(12) H(8) 0.950 no .
C(13) H(9) 0.950 no .
C(14) H(10) 0.950 no .

loop_
_geom_contact_atom_site_label_1
_geom_contact_atom_site_label_2
_geom_contact_distance
_geom_contact_site_symmetry_2
Ni(1) C(11) 3.436(2) 3_564
Ni(1) C(11) 3.436(2) 4_764
Ni(1) C(12) 3.089(4) 3_564
N(1) N(1) 3.579(3) 3_564
N(1) N(1) 3.579(3) 3_565
N(1) C(11) 3.429(3) 3_564
N(2) C(11) 3.438(3) 3_564
N(2) C(12) 3.370(4) 3_564
C(2) C(2) 3.541(4) 3_564
C(2) C(2) 3.541(4) 3_565
C(4) C(4) 3.549(4) 3_564
C(4) C(4) 3.549(4) 3_565
C(5) C(13) 3.410(5) 8_665
C(7) C(9) 3.438(4) 8_664
C(7) C(10) 3.516(4) 8_664
C(9) C(7) 3.438(4) 8_665
C(10) C(7) 3.516(4) 8_665
C(10) C(11) 3.519(3) 3_564
C(11) Ni(1) 3.436(2) 3_565
C(11) N(1) 3.429(3) 3_565
C(11) N(2) 3.438(3) 3_565
C(11) C(10) 3.519(3) 3_565
C(12) Ni(1) 3.089(4) 3_565
C(12) N(2) 3.370(4) 3_565
C(12) N(2) 3.370(4) 4_765
C(13) C(5) 3.410(5) 8_664
Ni(1) H(8) 3.155 3_564
N(1) H(7) 3.555 3_564
N(2) H(4) 3.273 8_665
N(2) H(7) 3.184 3_564
N(2) H(8) 3.078 3_564
C(1) H(1) 3.121 3_564
C(1) H(5) 3.086 8_665
C(1) H(7) 3.368 3_564
C(2) H(1) 3.148 3_564
C(2) H(5) 3.362 6_645
C(2) H(5) 3.098 8_665
C(3) H(1) 3.175 3_564
C(3) H(2) 3.146 3_564
C(3) H(5) 3.070 8_665
C(3) H(6) 3.146 8_665
C(4) H(2) 3.108 3_564
C(4) H(6) 3.286 6_645
C(4) H(6) 3.112 8_665
C(4) H(9) 3.021 6_645
C(4) H(9) 3.332 8_665
C(5) H(2) 3.055 3_564
C(5) H(6) 3.144 8_665
C(5) H(9) 2.924 6_645
C(5) H(9) 2.872 8_665
C(5) H(10) 3.332 5_445
C(6) H(2) 3.009 3_564
C(6) H(6) 3.232 8_665
C(6) H(7) 2.974 6_655
C(6) H(8) 3.312 5_455
C(6) H(9) 3.379 8_665
C(7) H(1) 3.336 6_655
C(7) H(2) 3.062 3_564
C(7) H(6) 3.235 8_665
C(7) H(7) 3.027 6_655
C(8) H(1) 3.141 3_564
C(8) H(2) 3.136 3_564
C(8) H(5) 3.070 8_665
C(8) H(6) 3.191 8_665
C(9) H(1) 3.171 3_564
C(9) H(2) 3.301 6_655
C(9) H(5) 3.009 8_665
C(9) H(7) 3.458 3_564
C(10) H(1) 3.217 3_564
C(10) H(4) 3.479 8_665
C(10) H(5) 2.955 8_665
C(10) H(7) 3.039 3_564
C(11) H(4) 3.138 6_645
C(11) H(5) 3.491 6_645
C(12) H(4) 3.114 5_545
C(12) H(4) 3.114 6_645
C(13) H(2) 3.459 6_655
C(13) H(3) 3.030 6_655
C(13) H(3) 3.192 8_664
C(13) H(4) 3.433 8_665
C(13) H(8) 3.219 3_564
C(14) H(3) 3.051 5_555
C(14) H(3) 3.051 6_655
C(14) H(3) 3.288 7_564
C(14) H(3) 3.288 8_664
C(14) H(8) 3.282 3_564
H(1) C(1) 3.121 3_565
H(1) C(2) 3.148 3_565
H(1) C(3) 3.175 3_565
H(1) C(7) 3.336 6_645
H(1) C(8) 3.141 3_565
H(1) C(9) 3.171 3_565
H(1) C(10) 3.217 3_565
H(1) H(5) 2.820 6_645
H(2) C(3) 3.146 3_565
H(2) C(4) 3.108 3_565
H(2) C(5) 3.055 3_565
H(2) C(6) 3.009 3_565
H(2) C(7) 3.062 3_565
H(2) C(8) 3.136 3_565
H(2) C(9) 3.301 6_645
H(2) C(13) 3.459 6_645
H(2) H(3) 3.587 3_565
H(2) H(4) 3.491 3_565
H(2) H(5) 3.589 3_565
H(2) H(6) 2.761 6_645
H(2) H(9) 2.682 6_645
H(2) H(9) 3.551 8_665
H(3) C(13) 3.030 6_645
H(3) C(13) 3.192 8_665
H(3) C(14) 3.051 5_445
H(3) C(14) 3.288 7_465
H(3) H(2) 3.587 3_564
H(3) H(9) 2.510 6_645
H(3) H(9) 2.773 8_665
H(3) H(10) 2.549 5_445
H(3) H(10) 2.956 7_465
H(4) N(2) 3.273 8_664
H(4) C(10) 3.479 8_664
H(4) C(11) 3.138 6_655
H(4) C(12) 3.114 5_455
H(4) C(13) 3.433 8_664
H(4) H(2) 3.491 3_564
H(4) H(7) 2.597 6_655
H(4) H(8) 2.547 5_455
H(4) H(9) 3.571 8_664
H(5) C(1) 3.086 8_664
H(5) C(2) 3.362 6_655
H(5) C(2) 3.098 8_664
H(5) C(3) 3.070 8_664
H(5) C(8) 3.070 8_664
H(5) C(9) 3.009 8_664
H(5) C(10) 2.955 8_664
H(5) C(11) 3.491 6_655
H(5) H(1) 2.820 6_655
H(5) H(2) 3.589 3_564
H(5) H(6) 3.548 8_664
H(5) H(7) 2.677 6_655
H(6) C(3) 3.146 8_664
H(6) C(4) 3.286 6_655
H(6) C(4) 3.112 8_664
H(6) C(5) 3.144 8_664
H(6) C(6) 3.232 8_664
H(6) C(7) 3.235 8_664
H(6) C(8) 3.191 8_664
H(6) H(2) 2.761 6_655
H(6) H(5) 3.548 8_665
H(7) N(1) 3.555 3_565
H(7) N(2) 3.184 3_565
H(7) C(1) 3.368 3_565
H(7) C(6) 2.974 6_645
H(7) C(7) 3.027 6_645
H(7) C(9) 3.458 3_565
H(7) C(10) 3.039 3_565
H(7) H(4) 2.597 6_645
H(7) H(5) 2.677 6_645
H(8) Ni(1) 3.155 3_565
H(8) N(2) 3.078 3_565
H(8) N(2) 3.078 4_765
H(8) C(6) 3.312 5_545
H(8) C(6) 3.312 6_645
H(8) C(13) 3.219 3_565
H(8) C(13) 3.219 4_765
H(8) C(14) 3.282 3_565
H(8) H(4) 2.547 5_545
H(8) H(4) 2.547 6_645
H(9) C(4) 3.021 6_655
H(9) C(4) 3.332 8_664
H(9) C(5) 2.924 6_655
H(9) C(5) 2.872 8_664
H(9) C(6) 3.379 8_664
H(9) H(2) 2.682 6_655
H(9) H(2) 3.551 8_664
H(9) H(3) 2.510 6_655
H(9) H(3) 2.773 8_664
H(9) H(4) 3.571 8_665
H(10) C(5) 3.332 5_555
H(10) C(5) 3.332 6_655
H(10) H(3) 2.549 5_555
H(10) H(3) 2.549 6_655
H(10) H(3) 2.956 7_564
H(10) H(3) 2.956 8_664

loop_
_geom_torsion_atom_site_label_1
_geom_torsion_atom_site_label_2
_geom_torsion_atom_site_label_3
_geom_torsion_atom_site_label_4
_geom_torsion
_geom_torsion_site_symmetry_1
_geom_torsion_site_symmetry_3
_geom_torsion_site_symmetry_4
N(1) Ni(1) N(1) C(1) -178.4(2) . 2_755 2_755
N(1) Ni(1) N(1) C(11) 9.3(2) . 2_755 2_755
N(1) Ni(1) N(1) C(1) 178.4(2) 2_755 . .
N(1) Ni(1) N(1) C(11) -9.3(2) 2_755 . .
N(1) Ni(1) N(2) C(10) -2.27(18) . . .
N(1) Ni(1) N(2) C(13) 177.9(2) . . .
N(2) Ni(1) N(1) C(1) -2.9(2) . . .
N(2) Ni(1) N(1) C(11) 169.4(2) . . .
N(1) Ni(1) N(2) C(10) -84(4) . 2_755 2_755
N(1) Ni(1) N(2) C(13) 95(4) . 2_755 2_755
N(2) Ni(1) N(1) C(1) -95(4) 2_755 . .
N(2) Ni(1) N(1) C(11) 77(4) 2_755 . .
N(1) Ni(1) N(2) C(10) 84(4) 2_755 . .
N(1) Ni(1) N(2) C(13) -95(4) 2_755 . .
N(2) Ni(1) N(1) C(1) 95(4) . 2_755 2_755
N(2) Ni(1) N(1) C(11) -77(4) . 2_755 2_755
N(1) Ni(1) N(2) C(10) 2.27(18) 2_755 2_755 2_755
N(1) Ni(1) N(2) C(13) -177.9(2) 2_755 2_755 2_755
N(2) Ni(1) N(1) C(1) 2.9(2) 2_755 2_755 2_755
N(2) Ni(1) N(1) C(11) -169.4(2) 2_755 2_755 2_755
N(2) Ni(1) N(2) C(10) -176.46(18) . 2_755 2_755
N(2) Ni(1) N(2) C(13) 3.4(2) . 2_755 2_755
N(2) Ni(1) N(2) C(10) 176.46(18) 2_755 . .
N(2) Ni(1) N(2) C(13) -3.4(2) 2_755 . .
Ni(1) N(1) C(1) C(2) -173.4(2) . . .
Ni(1) N(1) C(1) C(10) 7.3(3) . . .
Ni(1) N(1) C(11) C(12) 5.8(4) . . .
C(1) N(1) C(11) C(12) 177.8(3) . . .
C(11) N(1) C(1) C(2) 13.8(5) . . .
C(11) N(1) C(1) C(10) -165.5(2) . . .
Ni(1) N(2) C(10) C(1) 6.8(3) . . .
Ni(1) N(2) C(10) C(9) -172.4(2) . . .
Ni(1) N(2) C(13) C(14) 2.2(4) . . .
C(10) N(2) C(13) C(14) -177.6(3) . . .
C(13) N(2) C(10) C(1) -173.4(2) . . .
C(13) N(2) C(10) C(9) 7.5(4) . . .
N(1) C(1) C(2) C(3) -174.5(3) . . .
N(1) C(1) C(10) N(2) -8.9(3) . . .
N(1) C(1) C(10) C(9) 170.4(2) . . .
C(2) C(1) C(10) N(2) 171.7(2) . . .
C(2) C(1) C(10) C(9) -9.0(4) . . .
C(10) C(1) C(2) C(3) 4.8(5) . . .
C(1) C(2) C(3) C(4) 179.1(3) . . .
C(1) C(2) C(3) C(8) 2.0(5) . . .
C(2) C(3) C(4) C(5) -176.5(3) . . .
C(2) C(3) C(8) C(7) 175.7(3) . . .
C(2) C(3) C(8) C(9) -4.7(5) . . .
C(4) C(3) C(8) C(7) -1.6(5) . . .
C(4) C(3) C(8) C(9) 178.0(3) . . .
C(8) C(3) C(4) C(5) 0.7(5) . . .
C(3) C(4) C(5) C(6) 1.3(5) . . .
C(4) C(5) C(6) C(7) -2.6(5) . . .
C(5) C(6) C(7) C(8) 1.8(4) . . .
C(6) C(7) C(8) C(3) 0.3(4) . . .
C(6) C(7) C(8) C(9) -179.3(3) . . .
C(3) C(8) C(9) C(10) 0.6(4) . . .
C(7) C(8) C(9) C(10) -179.9(2) . . .
C(8) C(9) C(10) N(2) -174.7(2) . . .
C(8) C(9) C(10) C(1) 6.2(4) . . .
N(1) C(11) C(12) C(11) 1.0(5) . . 2_755
N(2) C(13) C(14) C(13) 0.2(5) . . 2_755
